data_7062427
loop_
_publ_author_name
'Ma, Chixiao'
'Zhang, Junyong'
'Xu, Hao'
'Zeng, Xianghua'
'Gong, Chunhua'
'Xie, Jingli'

_publ_section_title
;
 Two novel metal--organic frameworks constructed by pyridinyl-derived and
 carboxylate mixed ligands for photocatalytic dye degradation
;
_journal_issue 24
_journal_name_full 'New Journal of Chemistry'
_journal_page_first 11408
_journal_page_last 11413
_journal_paper_doi 10.1039/D2NJ05751D
_journal_volume 47
_journal_year 2023
_chemical_formula_moiety 'C39 H30 Cd N2 O5'
_chemical_formula_sum 'C39 H30 Cd N2 O5'
_chemical_formula_weight 719.06
_space_group_crystal_system triclinic
_space_group_IT_number 2
_space_group_name_Hall '-P 1'
_space_group_name_H-M_alt 'P -1'
_atom_sites_solution_hydrogens geom
_atom_sites_solution_primary iterative
_audit_creation_date 2021-11-29
_audit_creation_method
;
Olex2 1.2-alpha
(compiled 2018.07.26 svn.r3523 for OlexSys, GUI svn.r5532)
;
_audit_update_record
;
2023-02-27 deposited with the CCDC.	2023-04-05 downloaded from the CCDC.
;
_cell_angle_alpha 74.259(4)
_cell_angle_beta 87.391(4)
_cell_angle_gamma 73.980(5)
_cell_formula_units_Z 2
_cell_length_a 9.2944(6)
_cell_length_b 10.2181(4)
_cell_length_c 17.8346(8)
_cell_measurement_reflns_used 3291
_cell_measurement_temperature 296
_cell_measurement_theta_max 29.0400
_cell_measurement_theta_min 3.2050
_cell_volume 1566.15(15)
_computing_cell_refinement 'CrysAlisPro 1.171.39.46 (Rigaku OD, 2018)'
_computing_data_collection 'CrysAlisPro 1.171.39.46 (Rigaku OD, 2018)'
_computing_data_reduction 'CrysAlisPro 1.171.39.46 (Rigaku OD, 2018)'
_computing_molecular_graphics 'Olex2 (Dolomanov et al., 2009)'
_computing_publication_material 'Olex2 (Dolomanov et al., 2009)'
_computing_structure_refinement 'ShelXL (Sheldrick, 2015)'
_computing_structure_solution 'olex2.solve (Bourhis et al., 2015)'
_diffrn_ambient_temperature 296
_diffrn_detector_area_resol_mean 16.0802
_diffrn_measured_fraction_theta_full 0.998
_diffrn_measured_fraction_theta_max 0.832
_diffrn_measurement_device_type 'multiwire proportional'
_diffrn_measurement_method 'phi and omega scans'
_diffrn_radiation_monochromator graphite
_diffrn_radiation_type MoK\a
_diffrn_radiation_wavelength 0.71073
_diffrn_reflns_av_R_equivalents 0.0504
_diffrn_reflns_av_unetI/netI 0.1311
_diffrn_reflns_Laue_measured_fraction_full 0.998
_diffrn_reflns_Laue_measured_fraction_max 0.832
_diffrn_reflns_limit_h_max 6
_diffrn_reflns_limit_h_min -12
_diffrn_reflns_limit_k_max 13
_diffrn_reflns_limit_k_min -14
_diffrn_reflns_limit_l_max 22
_diffrn_reflns_limit_l_min -23
_diffrn_reflns_number 13318
_diffrn_reflns_point_group_measured_fraction_full 0.998
_diffrn_reflns_point_group_measured_fraction_max 0.832
_diffrn_reflns_theta_full 25.242
_diffrn_reflns_theta_max 29.459
_diffrn_reflns_theta_min 2.711
_diffrn_source 'fine-focus sealed X-ray tube'
_exptl_absorpt_coefficient_mu 0.747
_exptl_absorpt_correction_T_max 1.00000
_exptl_absorpt_correction_T_min 0.90840
_exptl_absorpt_correction_type multi-scan
_exptl_absorpt_process_details
;
CrysAlisPro 1.171.39.46 (Rigaku Oxford Diffraction, 2018)
Empirical absorption correction using spherical harmonics,
 implemented in SCALE3 ABSPACK scaling algorithm.
;
_exptl_crystal_colour yellow
_exptl_crystal_colour_primary yellow
_exptl_crystal_density_diffrn 1.525
_exptl_crystal_description block
_exptl_crystal_F_000 732
_exptl_crystal_size_max 0.14
_exptl_crystal_size_mid 0.13
_exptl_crystal_size_min 0.12
_refine_diff_density_max 0.492
_refine_diff_density_min -0.635
_refine_diff_density_rms 0.082
_refine_ls_extinction_method none
_refine_ls_goodness_of_fit_ref 0.854
_refine_ls_hydrogen_treatment constr
_refine_ls_matrix_type full
_refine_ls_number_parameters 425
_refine_ls_number_reflns 7229
_refine_ls_number_restraints 0
_refine_ls_restrained_S_all 0.854
_refine_ls_R_factor_all 0.1048
_refine_ls_R_factor_gt 0.0489
_refine_ls_shift/su_max 0.001
_refine_ls_shift/su_mean 0.000
_refine_ls_structure_factor_coef Fsqd
_refine_ls_weighting_details 'w=1/[\s^2^(Fo^2^)+(0.0131P)^2^] where P=(Fo^2^+2Fc^2^)/3'
_refine_ls_weighting_scheme calc
_refine_ls_wR_factor_gt 0.0540
_refine_ls_wR_factor_ref 0.0617
_reflns_Friedel_coverage 0.000
_reflns_number_gt 4303
_reflns_number_total 7229
_reflns_threshold_expression 'I > 2\s(I)'
_cod_data_source_file d2nj05751d2.cif
_cod_data_source_block 2
_cod_depositor_comments 'Adding full bibliography for 7062426--7062428.cif.'
_cod_database_code 7062427
_shelx_shelxl_version_number 2014/7
_shelx_space_group_comment
;
The symmetry employed for this shelxl refinement is uniquely defined
by the following loop, which should always be used as a source of
symmetry information in preference to the above space-group names.
They are only intended as comments.
;
_shelx_estimated_absorpt_t_max 0.916
_shelx_estimated_absorpt_t_min 0.903
_olex2_refinement_description
;
1. Fixed Uiso
 At 1.2 times of:
  All C(H) groups, All C(H,H) groups
 At 1.5 times of:
  All C(H,H,H) groups
2.a Secondary CH2 refined with riding coordinates:
 C14(H14A,H14B), C15(H15A,H15B), C16(H16A,H16B)
2.b Aromatic/amide H refined with riding coordinates:
 C1(H1), C2(H2), C3(H3), C5(H5), C11(H11), C10(H10), C8(H8), C7(H7), C12(H12),
 C19(H19), C21(H21), C22(H22), C24(H24), C25(H25), C26(H26), C28(H28), C29(H29),
  C30(H30), C33(H33), C36(H36), C39(H39)
2.c Idealised Me refined as rotating group:
 C35(H35A,H35B,H35C)
;
_olex2_submission_special_instructions 'No special instructions were received'

loop_
_space_group_symop_operation_xyz
'x, y, z'
'-x, -y, -z'

loop_
_atom_site_label
_atom_site_type_symbol
_atom_site_fract_x
_atom_site_fract_y
_atom_site_fract_z
_atom_site_U_iso_or_equiv
_atom_site_adp_type
_atom_site_occupancy
_atom_site_site_symmetry_order
_atom_site_calc_flag
_atom_site_refinement_flags_posn
_atom_site_refinement_flags_adp
_atom_site_refinement_flags_occupancy
_atom_site_disorder_assembly
_atom_site_disorder_group
C1 C 1.5633(5) -0.2529(4) 0.2104(2) 0.0670(14) Uani 1 1 d . . . . .
H1 H 1.6239 -0.3100 0.1821 0.080 Uiso 1 1 calc R . . . .
C2 C 1.5966(5) -0.2814(4) 0.2882(2) 0.0805(15) Uani 1 1 d . . . . .
H2 H 1.6773 -0.3561 0.3123 0.097 Uiso 1 1 calc R . . . .
C3 C 1.5062(5) -0.1952(4) 0.3297(2) 0.0654(14) Uani 1 1 d . . . . .
H3 H 1.5259 -0.2126 0.3827 0.079 Uiso 1 1 calc R . . . .
C4 C 1.3888(5) -0.0852(3) 0.29392(19) 0.0409(10) Uani 1 1 d . . . . .
C5 C 1.3642(4) -0.0688(3) 0.21545(18) 0.0398(10) Uani 1 1 d . . . . .
H5 H 1.2823 0.0030 0.1901 0.048 Uiso 1 1 calc R . . . .
C6 C 1.2862(4) 0.0114(4) 0.33371(18) 0.0417(11) Uani 1 1 d . . . . .
C11 C 1.2120(5) 0.1477(4) 0.29353(19) 0.0569(13) Uani 1 1 d . . . . .
H11 H 1.2331 0.1810 0.2415 0.068 Uiso 1 1 calc R . . . .
C10 C 1.1075(5) 0.2360(3) 0.32797(19) 0.0619(13) Uani 1 1 d . . . . .
H10 H 1.0563 0.3255 0.2982 0.074 Uiso 1 1 calc R . . . .
C9 C 1.0777(5) 0.1936(4) 0.40620(19) 0.0507(12) Uani 1 1 d . . . . .
C8 C 1.1556(5) 0.0600(4) 0.44766(19) 0.0586(13) Uani 1 1 d . . . . .
H8 H 1.1392 0.0292 0.5006 0.070 Uiso 1 1 calc R . . . .
C7 C 1.2581(5) -0.0300(3) 0.41222(19) 0.0549(12) Uani 1 1 d . . . . .
H7 H 1.3088 -0.1198 0.4419 0.066 Uiso 1 1 calc R . . . .
C12 C 0.9562(5) 0.2918(3) 0.43536(19) 0.0542(12) Uani 1 1 d . . . . .
H12 H 0.8854 0.3520 0.3972 0.065 Uiso 1 1 calc R . . . .
C13 C 0.9283(5) 0.3109(4) 0.5063(2) 0.0489(11) Uani 1 1 d . . . . .
C14 C 1.0238(5) 0.2336(4) 0.57854(19) 0.0580(12) Uani 1 1 d . . . . .
H14A H 1.1274 0.2048 0.5643 0.070 Uiso 1 1 calc R . . . .
H14B H 0.9940 0.1489 0.6041 0.070 Uiso 1 1 calc R . . . .
C15 C 1.0114(5) 0.3236(4) 0.63539(19) 0.0540(12) Uani 1 1 d . . . . .
H15A H 1.0714 0.2679 0.6822 0.065 Uiso 1 1 calc R . . . .
H15B H 1.0504 0.4037 0.6119 0.065 Uiso 1 1 calc R . . . .
C16 C 0.8501(5) 0.3765(4) 0.65702(19) 0.0542(12) Uani 1 1 d . . . . .
H16A H 0.8139 0.2963 0.6841 0.065 Uiso 1 1 calc R . . . .
H16B H 0.8458 0.4348 0.6923 0.065 Uiso 1 1 calc R . . . .
C17 C 0.7506(5) 0.4605(4) 0.58716(19) 0.0473(12) Uani 1 1 d . . . . .
C18 C 0.7891(5) 0.4245(4) 0.5114(2) 0.0620(13) Uani 1 1 d . . . . .
C19 C 0.6317(5) 0.5702(4) 0.58377(19) 0.0566(12) Uani 1 1 d . . . . .
H19 H 0.5875 0.6105 0.5341 0.068 Uiso 1 1 calc R . . . .
C20 C 0.5552(5) 0.6415(4) 0.64170(19) 0.0495(11) Uani 1 1 d . . . . .
C21 C 0.5659(4) 0.5820(3) 0.72208(18) 0.0460(11) Uani 1 1 d . . . . .
H21 H 0.6274 0.4912 0.7430 0.055 Uiso 1 1 calc R . . . .
C22 C 0.4844(4) 0.6587(3) 0.77096(17) 0.0401(10) Uani 1 1 d . . . . .
H22 H 0.4919 0.6172 0.8244 0.048 Uiso 1 1 calc R . . . .
C23 C 0.3928(4) 0.7939(3) 0.74305(17) 0.0394(10) Uani 1 1 d . . . . .
C24 C 0.3830(5) 0.8525(4) 0.66262(19) 0.0596(13) Uani 1 1 d . . . . .
H24 H 0.3218 0.9433 0.6417 0.072 Uiso 1 1 calc R . . . .
C25 C 0.4628(5) 0.7775(4) 0.61422(19) 0.0673(14) Uani 1 1 d . . . . .
H25 H 0.4546 0.8195 0.5608 0.081 Uiso 1 1 calc R . . . .
C26 C 0.3587(4) 0.8606(3) 0.86797(17) 0.0368(9) Uani 1 1 d . . . . .
H26 H 0.4552 0.8029 0.8824 0.044 Uiso 1 1 calc R . . . .
C27 C 0.3019(5) 0.8733(3) 0.79520(18) 0.0369(10) Uani 1 1 d . . . . .
C28 C 0.1582(5) 0.9592(3) 0.77514(19) 0.0472(11) Uani 1 1 d . . . . .
H28 H 0.1153 0.9700 0.7270 0.057 Uiso 1 1 calc R . . . .
C29 C 0.0778(5) 1.0296(3) 0.8269(2) 0.0523(11) Uani 1 1 d . . . . .
H29 H -0.0187 1.0884 0.8141 0.063 Uiso 1 1 calc R . . . .
C30 C 0.1449(5) 1.0096(3) 0.8975(2) 0.0452(11) Uani 1 1 d . . . . .
H30 H 0.0916 1.0565 0.9324 0.054 Uiso 1 1 calc R . . . .
C31 C 0.2747(4) 1.1798(3) 1.03263(17) 0.0336(9) Uani 1 1 d . . . . .
C32 C 0.1967(4) 1.3092(3) 1.05900(16) 0.0273(8) Uani 1 1 d . . . . .
C33 C 0.0561(4) 1.3194(3) 1.08983(17) 0.0377(10) Uani 1 1 d . . . . .
H33 H 0.0108 1.2479 1.0919 0.045 Uiso 1 1 calc R . . . .
C34 C -0.0198(4) 1.4337(3) 1.11787(18) 0.0386(10) Uani 1 1 d . . . . .
C35 C -0.1747(5) 1.4447(4) 1.1483(2) 0.0728(15) Uani 1 1 d . . . . .
H35A H -0.1763 1.4544 1.2005 0.109 Uiso 1 1 calc GR . . . .
H35B H -0.2027 1.3610 1.1486 0.109 Uiso 1 1 calc GR . . . .
H35C H -0.2440 1.5258 1.1155 0.109 Uiso 1 1 calc GR . . . .
C36 C 0.0517(4) 1.5366(3) 1.11415(16) 0.0380(10) Uani 1 1 d . . . . .
H36 H 0.0032 1.6139 1.1325 0.046 Uiso 1 1 calc R . . . .
C37 C 0.1923(4) 1.5298(3) 1.08431(16) 0.0293(9) Uani 1 1 d . . . . .
C38 C 0.2635(5) 1.6462(3) 1.07967(17) 0.0335(9) Uani 1 1 d . . . . .
C39 C 0.2638(4) 1.4158(3) 1.05542(15) 0.0325(9) Uani 1 1 d . . . . .
H39 H 0.3572 1.4112 1.0336 0.039 Uiso 1 1 calc R . . . .
Cd1 Cd 0.37425(4) 0.87126(2) 1.04603(2) 0.03349(9) Uani 1 1 d . . . . .
N1 N 1.4505(4) -0.1494(3) 0.17362(15) 0.0421(8) Uani 1 1 d . . . . .
N2 N 0.2826(4) 0.9264(3) 0.91866(14) 0.0373(8) Uani 1 1 d . . . . .
O1 O 0.7097(4) 0.4899(3) 0.45343(15) 0.1059(13) Uani 1 1 d . . . . .
O2 O 0.2176(3) 1.0783(2) 1.05270(11) 0.0456(7) Uani 1 1 d . . . . .
O3 O 0.3877(3) 1.1788(2) 0.99379(14) 0.0631(8) Uani 1 1 d . . . . .
O4 O 0.3936(3) 1.6345(2) 1.05706(14) 0.0515(7) Uani 1 1 d . . . . .
O5 O 0.1859(3) 1.7569(2) 1.09592(13) 0.0538(8) Uani 1 1 d . . . . .

loop_
_atom_site_aniso_label
_atom_site_aniso_U_11
_atom_site_aniso_U_22
_atom_site_aniso_U_33
_atom_site_aniso_U_23
_atom_site_aniso_U_13
_atom_site_aniso_U_12
C1 0.063(4) 0.067(3) 0.067(3) -0.044(2) -0.001(3) 0.014(3)
C2 0.067(4) 0.083(3) 0.069(3) -0.036(2) -0.027(3) 0.037(3)
C3 0.065(4) 0.076(3) 0.050(2) -0.033(2) -0.008(3) 0.007(3)
C4 0.040(3) 0.042(2) 0.041(2) -0.0192(18) 0.004(2) -0.005(2)
C5 0.035(3) 0.039(2) 0.043(2) -0.0189(17) 0.006(2) -0.0001(18)
C6 0.048(3) 0.043(2) 0.033(2) -0.0185(17) 0.004(2) -0.005(2)
C11 0.073(4) 0.053(2) 0.035(2) -0.0160(18) 0.013(2) 0.000(2)
C10 0.082(4) 0.047(2) 0.039(2) -0.0122(18) 0.008(2) 0.010(2)
C9 0.060(3) 0.050(2) 0.036(2) -0.0181(18) 0.010(2) 0.000(2)
C8 0.070(4) 0.059(3) 0.034(2) -0.0121(19) 0.016(2) 0.001(2)
C7 0.061(4) 0.047(2) 0.042(2) -0.0130(18) 0.000(2) 0.009(2)
C12 0.056(3) 0.055(2) 0.036(2) -0.0121(18) 0.007(2) 0.009(2)
C13 0.048(3) 0.049(2) 0.037(2) -0.0135(18) 0.002(2) 0.008(2)
C14 0.056(4) 0.058(2) 0.054(2) -0.025(2) 0.010(2) 0.002(2)
C15 0.051(3) 0.058(2) 0.047(2) -0.0188(19) -0.003(2) 0.001(2)
C16 0.057(4) 0.061(2) 0.039(2) -0.0204(19) 0.004(2) -0.002(2)
C17 0.051(3) 0.052(2) 0.032(2) -0.0158(18) 0.005(2) 0.001(2)
C18 0.063(4) 0.071(3) 0.034(2) -0.017(2) 0.006(2) 0.012(3)
C19 0.056(3) 0.070(3) 0.0328(19) -0.0217(19) 0.001(2) 0.009(2)
C20 0.051(3) 0.056(2) 0.036(2) -0.0204(18) 0.004(2) 0.003(2)
C21 0.047(3) 0.043(2) 0.041(2) -0.0161(17) 0.005(2) 0.0033(19)
C22 0.043(3) 0.043(2) 0.0309(18) -0.0130(16) 0.0047(19) -0.003(2)
C23 0.039(3) 0.047(2) 0.0316(19) -0.0152(17) 0.0048(19) -0.007(2)
C24 0.065(4) 0.054(2) 0.040(2) -0.0154(19) -0.003(2) 0.018(2)
C25 0.076(4) 0.074(3) 0.031(2) -0.016(2) -0.002(2) 0.015(3)
C26 0.032(3) 0.0383(19) 0.039(2) -0.0171(16) 0.0028(19) -0.0012(17)
C27 0.042(3) 0.033(2) 0.034(2) -0.0126(16) 0.006(2) -0.0052(19)
C28 0.046(3) 0.050(2) 0.036(2) -0.0123(18) -0.005(2) 0.001(2)
C29 0.041(3) 0.047(2) 0.054(2) -0.0115(19) 0.005(2) 0.010(2)
C30 0.054(3) 0.035(2) 0.043(2) -0.0155(18) 0.007(2) -0.002(2)
C31 0.036(3) 0.0329(19) 0.0327(18) -0.0174(15) -0.0004(18) -0.0028(18)
C32 0.025(2) 0.0220(16) 0.0333(18) -0.0107(14) 0.0035(17) -0.0006(15)
C33 0.035(3) 0.0258(18) 0.056(2) -0.0145(16) 0.011(2) -0.0121(17)
C34 0.027(3) 0.0300(19) 0.056(2) -0.0142(17) 0.013(2) -0.0032(17)
C35 0.051(4) 0.045(2) 0.128(4) -0.040(2) 0.051(3) -0.014(2)
C36 0.040(3) 0.0264(18) 0.049(2) -0.0185(16) 0.011(2) -0.0044(17)
C37 0.031(3) 0.0213(16) 0.0345(18) -0.0093(14) 0.0051(18) -0.0044(16)
C38 0.035(3) 0.0294(19) 0.0339(19) -0.0076(15) -0.0015(19) -0.0053(18)
C39 0.030(3) 0.0283(17) 0.0374(18) -0.0103(15) 0.0053(17) -0.0035(16)
Cd1 0.03496(19) 0.02908(13) 0.04169(14) -0.02149(10) 0.01146(12) -0.00716(11)
N1 0.040(2) 0.0420(17) 0.0478(17) -0.0272(15) 0.0064(17) -0.0032(16)
N2 0.038(2) 0.0350(16) 0.0366(16) -0.0164(13) 0.0036(16) 0.0001(15)
O1 0.088(3) 0.144(3) 0.0418(16) -0.0432(17) -0.0109(17) 0.058(2)
O2 0.061(2) 0.0263(12) 0.0535(14) -0.0212(11) 0.0170(14) -0.0111(13)
O3 0.042(2) 0.0752(17) 0.0966(19) -0.0632(15) 0.0389(17) -0.0218(15)
O4 0.044(2) 0.0358(13) 0.0851(18) -0.0305(12) 0.0191(16) -0.0168(13)
O5 0.049(2) 0.0330(13) 0.0892(17) -0.0351(12) 0.0233(15) -0.0126(13)

loop_
_atom_type_symbol
_atom_type_description
_atom_type_scat_dispersion_real
_atom_type_scat_dispersion_imag
_atom_type_scat_source
C C 0.0033 0.0016 'International Tables Vol C Tables 4.2.6.8 and 6.1.1.4'
H H 0.0000 0.0000 'International Tables Vol C Tables 4.2.6.8 and 6.1.1.4'
N N 0.0061 0.0033 'International Tables Vol C Tables 4.2.6.8 and 6.1.1.4'
O O 0.0106 0.0060 'International Tables Vol C Tables 4.2.6.8 and 6.1.1.4'
Cd Cd -0.8075 1.2024 'International Tables Vol C Tables 4.2.6.8 and 6.1.1.4'

loop_
_geom_angle_atom_site_label_1
_geom_angle_atom_site_label_2
_geom_angle_atom_site_label_3
_geom_angle
_geom_angle_site_symmetry_1
_geom_angle_site_symmetry_3
_geom_angle_publ_flag
C2 C1 H1 118.2 . . ?
N1 C1 H1 118.2 . . ?
N1 C1 C2 123.6(3) . . ?
C1 C2 H2 121.1 . . ?
C1 C2 C3 117.8(4) . . ?
C3 C2 H2 121.1 . . ?
C2 C3 H3 119.6 . . ?
C4 C3 C2 120.9(4) . . ?
C4 C3 H3 119.6 . . ?
C3 C4 C5 116.1(3) . . ?
C3 C4 C6 124.5(3) . . ?
C5 C4 C6 119.4(4) . . ?
C4 C5 H5 117.8 . . ?
N1 C5 C4 124.4(4) . . ?
N1 C5 H5 117.8 . . ?
C11 C6 C4 121.2(3) . . ?
C11 C6 C7 116.6(3) . . ?
C7 C6 C4 122.2(3) . . ?
C6 C11 H11 118.9 . . ?
C10 C11 C6 122.1(3) . . ?
C10 C11 H11 118.9 . . ?
C11 C10 H10 119.5 . . ?
C11 C10 C9 121.1(3) . . ?
C9 C10 H10 119.5 . . ?
C10 C9 C12 116.4(3) . . ?
C8 C9 C10 117.3(3) . . ?
C8 C9 C12 126.1(3) . . ?
C9 C8 H8 119.3 . . ?
C9 C8 C7 121.4(3) . . ?
C7 C8 H8 119.3 . . ?
C6 C7 C8 121.3(3) . . ?
C6 C7 H7 119.3 . . ?
C8 C7 H7 119.3 . . ?
C9 C12 H12 113.9 . . ?
C13 C12 C9 132.1(4) . . ?
C13 C12 H12 113.9 . . ?
C12 C13 C14 126.4(3) . . ?
C12 C13 C18 115.2(3) . . ?
C14 C13 C18 118.4(3) . . ?
C13 C14 H14A 109.1 . . ?
C13 C14 H14B 109.1 . . ?
C13 C14 C15 112.4(3) . . ?
H14A C14 H14B 107.9 . . ?
C15 C14 H14A 109.1 . . ?
C15 C14 H14B 109.1 . . ?
C14 C15 H15A 109.4 . . ?
C14 C15 H15B 109.4 . . ?
H15A C15 H15B 108.0 . . ?
C16 C15 C14 111.2(3) . . ?
C16 C15 H15A 109.4 . . ?
C16 C15 H15B 109.4 . . ?
C15 C16 H16A 109.2 . . ?
C15 C16 H16B 109.2 . . ?
H16A C16 H16B 107.9 . . ?
C17 C16 C15 112.1(3) . . ?
C17 C16 H16A 109.2 . . ?
C17 C16 H16B 109.2 . . ?
C16 C17 C18 118.3(3) . . ?
C19 C17 C16 126.6(3) . . ?
C19 C17 C18 115.0(3) . . ?
C17 C18 C13 120.0(4) . . ?
O1 C18 C13 119.9(3) . . ?
O1 C18 C17 120.1(4) . . ?
C17 C19 H19 113.1 . . ?
C17 C19 C20 133.7(4) . . ?
C20 C19 H19 113.1 . . ?
C21 C20 C19 125.1(3) . . ?
C25 C20 C19 117.5(3) . . ?
C25 C20 C21 117.4(3) . . ?
C20 C21 H21 120.1 . . ?
C22 C21 C20 119.8(3) . . ?
C22 C21 H21 120.1 . . ?
C21 C22 H22 118.8 . . ?
C23 C22 C21 122.4(3) . . ?
C23 C22 H22 118.8 . . ?
C22 C23 C24 117.4(3) . . ?
C22 C23 C27 122.2(3) . . ?
C24 C23 C27 120.4(3) . . ?
C23 C24 H24 119.7 . . ?
C25 C24 C23 120.5(3) . . ?
C25 C24 H24 119.7 . . ?
C20 C25 H25 118.7 . . ?
C24 C25 C20 122.5(3) . . ?
C24 C25 H25 118.7 . . ?
C27 C26 H26 118.2 . . ?
N2 C26 H26 118.2 . . ?
N2 C26 C27 123.6(4) . . ?
C26 C27 C23 120.2(4) . . ?
C28 C27 C23 122.6(3) . . ?
C28 C27 C26 117.2(3) . . ?
C27 C28 H28 120.0 . . ?
C27 C28 C29 120.0(3) . . ?
C29 C28 H28 120.0 . . ?
C28 C29 H29 121.0 . . ?
C30 C29 C28 118.0(4) . . ?
C30 C29 H29 121.0 . . ?
C29 C30 H30 118.4 . . ?
N2 C30 C29 123.2(3) . . ?
N2 C30 H30 118.4 . . ?
O2 C31 C32 116.1(3) . . ?
O3 C31 C32 119.8(3) . . ?
O3 C31 O2 124.1(3) . . ?
C33 C32 C31 119.1(3) . . ?
C33 C32 C39 119.1(3) . . ?
C39 C32 C31 121.8(3) . . ?
C32 C33 H33 119.0 . . ?
C32 C33 C34 121.9(3) . . ?
C34 C33 H33 119.0 . . ?
C33 C34 C35 120.8(3) . . ?
C36 C34 C33 117.1(3) . . ?
C36 C34 C35 122.0(3) . . ?
C34 C35 H35A 109.5 . . ?
C34 C35 H35B 109.5 . . ?
C34 C35 H35C 109.5 . . ?
H35A C35 H35B 109.5 . . ?
H35A C35 H35C 109.5 . . ?
H35B C35 H35C 109.5 . . ?
C34 C36 H36 118.7 . . ?
C34 C36 C37 122.7(3) . . ?
C37 C36 H36 118.7 . . ?
C36 C37 C38 120.6(3) . . ?
C36 C37 C39 118.8(3) . . ?
C39 C37 C38 120.5(3) . . ?
C37 C38 Cd1 170.3(2) . 1_565 ?
O4 C38 C37 119.8(3) . . ?
O4 C38 Cd1 60.09(16) . 1_565 ?
O4 C38 O5 121.8(3) . . ?
O5 C38 C37 118.3(3) . . ?
O5 C38 Cd1 62.23(17) . 1_565 ?
C32 C39 C37 120.3(3) . . ?
C32 C39 H39 119.8 . . ?
C37 C39 H39 119.8 . . ?
N1 Cd1 C38 97.38(9) 1_466 1_545 ?
N1 Cd1 O5 90.21(9) 1_466 1_545 ?
N2 Cd1 C38 88.25(9) . 1_545 ?
N2 Cd1 N1 171.61(9) . 1_466 ?
N2 Cd1 O4 88.64(9) . 1_545 ?
N2 Cd1 O5 91.90(9) . 1_545 ?
O2 Cd1 C38 117.16(10) . 1_545 ?
O2 Cd1 N1 85.16(9) . 1_466 ?
O2 Cd1 N2 86.73(9) . . ?
O2 Cd1 O3 130.03(8) . 2_677 ?
O2 Cd1 O4 144.55(9) . 1_545 ?
O2 Cd1 O5 89.64(8) . 1_545 ?
O3 Cd1 C38 112.63(10) 2_677 1_545 ?
O3 Cd1 N1 92.58(10) 2_677 1_466 ?
O3 Cd1 N2 90.97(10) 2_677 . ?
O3 Cd1 O4 85.13(8) 2_677 1_545 ?
O3 Cd1 O5 140.33(8) 2_677 1_545 ?
O4 Cd1 C38 27.50(9) 1_545 1_545 ?
O4 Cd1 N1 99.23(9) 1_545 1_466 ?
O4 Cd1 O5 55.41(8) 1_545 1_545 ?
O5 Cd1 C38 28.05(8) 1_545 1_545 ?
C1 N1 C5 117.3(3) . . ?
C1 N1 Cd1 121.9(2) . 1_644 ?
C5 N1 Cd1 119.9(3) . 1_644 ?
C26 N2 Cd1 120.6(3) . . ?
C30 N2 C26 117.9(3) . . ?
C30 N2 Cd1 120.9(2) . . ?
C31 O2 Cd1 113.7(2) . . ?
C31 O3 Cd1 163.4(3) . 2_677 ?
C38 O4 Cd1 92.41(19) . 1_565 ?
C38 O5 Cd1 89.7(2) . 1_565 ?

loop_
_geom_bond_atom_site_label_1
_geom_bond_atom_site_label_2
_geom_bond_distance
_geom_bond_site_symmetry_2
_geom_bond_publ_flag
C1 H1 0.9300 . ?
C1 C2 1.369(5) . ?
C1 N1 1.313(5) . ?
C2 H2 0.9300 . ?
C2 C3 1.385(5) . ?
C3 H3 0.9300 . ?
C3 C4 1.364(5) . ?
C4 C5 1.385(4) . ?
C4 C6 1.478(4) . ?
C5 H5 0.9300 . ?
C5 N1 1.338(4) . ?
C6 C11 1.379(4) . ?
C6 C7 1.384(4) . ?
C11 H11 0.9300 . ?
C11 C10 1.377(4) . ?
C10 H10 0.9300 . ?
C10 C9 1.383(4) . ?
C9 C8 1.375(4) . ?
C9 C12 1.468(4) . ?
C8 H8 0.9300 . ?
C8 C7 1.389(4) . ?
C7 H7 0.9300 . ?
C12 H12 0.9300 . ?
C12 C13 1.335(4) . ?
C13 C14 1.495(5) . ?
C13 C18 1.499(5) . ?
C14 H14A 0.9700 . ?
C14 H14B 0.9700 . ?
C14 C15 1.524(4) . ?
C15 H15A 0.9700 . ?
C15 H15B 0.9700 . ?
C15 C16 1.517(5) . ?
C16 H16A 0.9700 . ?
C16 H16B 0.9700 . ?
C16 C17 1.494(5) . ?
C17 C18 1.498(4) . ?
C17 C19 1.329(5) . ?
C18 O1 1.218(4) . ?
C19 H19 0.9300 . ?
C19 C20 1.469(4) . ?
C20 C21 1.393(4) . ?
C20 C25 1.386(5) . ?
C21 H21 0.9300 . ?
C21 C22 1.389(4) . ?
C22 H22 0.9300 . ?
C22 C23 1.377(4) . ?
C23 C24 1.393(4) . ?
C23 C27 1.482(4) . ?
C24 H24 0.9300 . ?
C24 C25 1.367(4) . ?
C25 H25 0.9300 . ?
C26 H26 0.9300 . ?
C26 C27 1.383(4) . ?
C26 N2 1.333(3) . ?
C27 C28 1.382(5) . ?
C28 H28 0.9300 . ?
C28 C29 1.389(4) . ?
C29 H29 0.9300 . ?
C29 C30 1.370(5) . ?
C30 H30 0.9300 . ?
C30 N2 1.332(4) . ?
C31 C32 1.507(4) . ?
C31 O2 1.253(3) . ?
C31 O3 1.231(4) . ?
C32 C33 1.383(4) . ?
C32 C39 1.384(4) . ?
C33 H33 0.9300 . ?
C33 C34 1.393(4) . ?
C34 C35 1.501(5) . ?
C34 C36 1.377(4) . ?
C35 H35A 0.9600 . ?
C35 H35B 0.9600 . ?
C35 H35C 0.9600 . ?
C36 H36 0.9300 . ?
C36 C37 1.379(4) . ?
C37 C38 1.496(4) . ?
C37 C39 1.389(4) . ?
C38 Cd1 2.685(3) 1_565 ?
C38 O4 1.241(4) . ?
C38 O5 1.262(3) . ?
C39 H39 0.9300 . ?
Cd1 C38 2.685(3) 1_545 ?
Cd1 N1 2.351(3) 1_466 ?
Cd1 N2 2.328(3) . ?
Cd1 O2 2.243(2) . ?
Cd1 O3 2.256(3) 2_677 ?
Cd1 O4 2.3296(19) 1_545 ?
Cd1 O5 2.376(2) 1_545 ?
N1 Cd1 2.351(3) 1_644 ?
O3 Cd1 2.256(3) 2_677 ?
O4 Cd1 2.3296(19) 1_565 ?
O5 Cd1 2.376(2) 1_565 ?

loop_
_geom_torsion_atom_site_label_1
_geom_torsion_atom_site_label_2
_geom_torsion_atom_site_label_3
_geom_torsion_atom_site_label_4
_geom_torsion
_geom_torsion_site_symmetry_1
_geom_torsion_site_symmetry_2
_geom_torsion_site_symmetry_3
_geom_torsion_site_symmetry_4
_geom_torsion_publ_flag
C1 C2 C3 C4 -0.4(7) . . . . ?
C2 C1 N1 C5 -0.3(6) . . . . ?
C2 C1 N1 Cd1 -169.5(3) . . . 1_644 ?
C2 C3 C4 C5 1.8(6) . . . . ?
C2 C3 C4 C6 179.6(4) . . . . ?
C3 C4 C5 N1 -2.6(5) . . . . ?
C3 C4 C6 C11 153.5(4) . . . . ?
C3 C4 C6 C7 -27.4(6) . . . . ?
C4 C5 N1 C1 1.9(5) . . . . ?
C4 C5 N1 Cd1 171.3(3) . . . 1_644 ?
C4 C6 C11 C10 175.0(4) . . . . ?
C4 C6 C7 C8 -176.7(4) . . . . ?
C5 C4 C6 C11 -28.7(5) . . . . ?
C5 C4 C6 C7 150.4(4) . . . . ?
C6 C4 C5 N1 179.5(3) . . . . ?
C6 C11 C10 C9 3.2(7) . . . . ?
C11 C6 C7 C8 2.5(6) . . . . ?
C11 C10 C9 C8 -0.5(6) . . . . ?
C11 C10 C9 C12 -175.4(4) . . . . ?
C10 C9 C8 C7 -1.1(6) . . . . ?
C10 C9 C12 C13 -154.9(4) . . . . ?
C9 C8 C7 C6 0.1(7) . . . . ?
C9 C12 C13 C14 2.0(7) . . . . ?
C9 C12 C13 C18 -179.9(4) . . . . ?
C8 C9 C12 C13 30.7(7) . . . . ?
C7 C6 C11 C10 -4.1(6) . . . . ?
C12 C9 C8 C7 173.2(4) . . . . ?
C12 C13 C14 C15 150.0(4) . . . . ?
C12 C13 C18 C17 -176.8(3) . . . . ?
C12 C13 C18 O1 1.2(6) . . . . ?
C13 C14 C15 C16 56.5(4) . . . . ?
C14 C13 C18 C17 1.5(6) . . . . ?
C14 C13 C18 O1 179.5(4) . . . . ?
C14 C15 C16 C17 -57.7(4) . . . . ?
C15 C16 C17 C18 30.6(5) . . . . ?
C15 C16 C17 C19 -146.5(4) . . . . ?
C16 C17 C18 C13 -2.7(6) . . . . ?
C16 C17 C18 O1 179.3(4) . . . . ?
C16 C17 C19 C20 -2.7(8) . . . . ?
C17 C19 C20 C21 -20.6(8) . . . . ?
C17 C19 C20 C25 160.8(5) . . . . ?
C18 C13 C14 C15 -28.2(5) . . . . ?
C18 C17 C19 C20 -179.9(4) . . . . ?
C19 C17 C18 C13 174.8(4) . . . . ?
C19 C17 C18 O1 -3.3(6) . . . . ?
C19 C20 C21 C22 -178.0(4) . . . . ?
C19 C20 C25 C24 178.2(4) . . . . ?
C20 C21 C22 C23 -0.6(6) . . . . ?
C21 C20 C25 C24 -0.5(7) . . . . ?
C21 C22 C23 C24 0.5(6) . . . . ?
C21 C22 C23 C27 177.8(3) . . . . ?
C22 C23 C24 C25 -0.4(6) . . . . ?
C22 C23 C27 C26 37.2(5) . . . . ?
C22 C23 C27 C28 -141.2(4) . . . . ?
C23 C24 C25 C20 0.4(7) . . . . ?
C23 C27 C28 C29 179.2(3) . . . . ?
C24 C23 C27 C26 -145.6(4) . . . . ?
C24 C23 C27 C28 35.9(5) . . . . ?
C25 C20 C21 C22 0.5(6) . . . . ?
C26 C27 C28 C29 0.6(5) . . . . ?
C27 C23 C24 C25 -177.7(4) . . . . ?
C27 C26 N2 C30 -0.5(5) . . . . ?
C27 C26 N2 Cd1 170.7(2) . . . . ?
C27 C28 C29 C30 -0.6(5) . . . . ?
C28 C29 C30 N2 -0.1(5) . . . . ?
C29 C30 N2 C26 0.6(5) . . . . ?
C29 C30 N2 Cd1 -170.5(2) . . . . ?
C31 C32 C33 C34 177.6(3) . . . . ?
C31 C32 C39 C37 -176.3(3) . . . . ?
C32 C31 O2 Cd1 -161.4(2) . . . . ?
C32 C31 O3 Cd1 113.6(7) . . . 2_677 ?
C32 C33 C34 C35 177.7(3) . . . . ?
C32 C33 C34 C36 -0.4(5) . . . . ?
C33 C32 C39 C37 1.7(5) . . . . ?
C33 C34 C36 C37 0.0(5) . . . . ?
C34 C36 C37 C38 178.4(3) . . . . ?
C34 C36 C37 C39 1.3(5) . . . . ?
C35 C34 C36 C37 -178.2(3) . . . . ?
C36 C37 C38 O4 175.7(3) . . . . ?
C36 C37 C38 O5 -7.4(5) . . . . ?
C36 C37 C39 C32 -2.1(5) . . . . ?
C37 C38 O4 Cd1 168.8(3) . . . 1_565 ?
C37 C38 O5 Cd1 -169.0(3) . . . 1_565 ?
C38 C37 C39 C32 -179.2(3) . . . . ?
C39 C32 C33 C34 -0.4(5) . . . . ?
C39 C37 C38 O4 -7.2(5) . . . . ?
C39 C37 C38 O5 169.7(3) . . . . ?
N1 C1 C2 C3 -0.4(7) . . . . ?
N2 C26 C27 C23 -178.7(3) . . . . ?
N2 C26 C27 C28 -0.1(5) . . . . ?
O2 C31 C32 C33 -11.8(5) . . . . ?
O2 C31 C32 C39 166.1(3) . . . . ?
O2 C31 O3 Cd1 -66.3(9) . . . 2_677 ?
O3 C31 C32 C33 168.2(3) . . . . ?
O3 C31 C32 C39 -13.8(5) . . . . ?
O3 C31 O2 Cd1 18.6(4) . . . . ?
O4 C38 O5 Cd1 7.9(4) . . . 1_565 ?
O5 C38 O4 Cd1 -8.1(4) . . . 1_565 ?
